data_7235682
loop_
_publ_author_name
'Chen, Quan-Liang'
'Huang, Wei'
'Chen, Mao-Long'
'Lin, Jing'
'Cao, Ze-Xing'
'Zhou, Zhao-Hui'

_publ_section_title
;
 Transformations and reductions of \g-octamolybdates with their monomeric
 and dimeric amino polycarboxylates
;
_journal_issue 50
_journal_name_full 'RSC Adv.'
_journal_page_first 26499
_journal_paper_doi 10.1039/C4RA03125C
_journal_volume 4
_journal_year 2014
_chemical_formula_sum 'C11 H38 Cl Mo2 N7 O16'
_chemical_formula_weight 751.81
_chemical_melting_point ?
_space_group_IT_number 14
_space_group_name_Hall '-P 2ybc'
_space_group_name_H-M_alt 'P 1 21/c 1'
_symmetry_cell_setting monoclinic
_symmetry_space_group_name_H-M 'P 1 21/c 1'
_atom_sites_solution_hydrogens geom
_atom_sites_solution_primary direct
_atom_sites_solution_secondary difmap
_audit_creation_method SHELXL-97
_cell_angle_alpha 90.00
_cell_angle_beta 91.879(2)
_cell_angle_gamma 90.00
_cell_formula_units_Z 4
_cell_length_a 7.10460(10)
_cell_length_b 15.0877(4)
_cell_length_c 25.2185(5)
_cell_measurement_reflns_used 8089
_cell_measurement_temperature 173(2)
_cell_measurement_theta_max 32.4828
_cell_measurement_theta_min 2.8128
_cell_volume 2701.77(10)
_computing_structure_refinement 'SHELXL-97 (Sheldrick, 1997)'
_computing_structure_solution 'SHELXS-97 (Sheldrick, 1990)'
_diffrn_ambient_temperature 173(2)
_diffrn_measured_fraction_theta_full 0.997
_diffrn_measured_fraction_theta_max 0.997
_diffrn_radiation_monochromator graphite
_diffrn_radiation_source 'fine-focus sealed tube'
_diffrn_radiation_type MoK\a
_diffrn_radiation_wavelength 0.71073
_diffrn_reflns_av_R_equivalents 0.0307
_diffrn_reflns_av_sigmaI/netI 0.0396
_diffrn_reflns_limit_h_max 3
_diffrn_reflns_limit_h_min -9
_diffrn_reflns_limit_k_max 19
_diffrn_reflns_limit_k_min -19
_diffrn_reflns_limit_l_max 32
_diffrn_reflns_limit_l_min -32
_diffrn_reflns_number 15724
_diffrn_reflns_theta_full 27.50
_diffrn_reflns_theta_max 27.50
_diffrn_reflns_theta_min 2.82
_exptl_absorpt_coefficient_mu 1.108
_exptl_absorpt_correction_T_max 0.8973
_exptl_absorpt_correction_T_min 0.7691
_exptl_absorpt_correction_type multi-scan
_exptl_absorpt_process_details
;
CrysAlisPro, Oxford Diffraction Ltd.,
Version 1.171.34.44 (release 25-10-2010 CrysAlis171 .NET)
(compiled Oct 25 2010,18:11:34)
Empirical absorption correction using spherical harmonics,
 implemented in SCALE3 ABSPACK scaling algorithm.
;
_exptl_crystal_colour colorless
_exptl_crystal_density_diffrn 1.848
_exptl_crystal_density_meas ?
_exptl_crystal_density_method 'not measured'
_exptl_crystal_description acerose
_exptl_crystal_F_000 1528
_exptl_crystal_size_max 0.25
_exptl_crystal_size_mid 0.10
_exptl_crystal_size_min 0.05
_refine_diff_density_max 1.207
_refine_diff_density_min -1.043
_refine_diff_density_rms 0.117
_refine_ls_extinction_method none
_refine_ls_goodness_of_fit_ref 1.005
_refine_ls_hydrogen_treatment mixed
_refine_ls_matrix_type full
_refine_ls_number_parameters 424
_refine_ls_number_reflns 6195
_refine_ls_number_restraints 56
_refine_ls_restrained_S_all 1.005
_refine_ls_R_factor_all 0.0525
_refine_ls_R_factor_gt 0.0436
_refine_ls_shift/su_max 0.001
_refine_ls_shift/su_mean 0.000
_refine_ls_structure_factor_coef Fsqd
_refine_ls_weighting_details 'calc w=1/[\s^2^(Fo^2^)+(0.0590P)^2^+7.4527P] where P=(Fo^2^+2Fc^2^)/3'
_refine_ls_weighting_scheme calc
_refine_ls_wR_factor_gt 0.1093
_refine_ls_wR_factor_ref 0.1155
_reflns_number_gt 5406
_reflns_number_total 6195
_reflns_threshold_expression >2sigma(I)
_cod_data_source_file c4ra03125c2.cif
_cod_data_source_block sad
_cod_depositor_comments
;
The following automatic conversions were performed:

data item '_chemical_melting_point' value 'not measured' was changed
to '?' -- the value is undefined or not given.

data item '_exptl_crystal_density_meas' value 'not measured' was
changed to '?' -- the value is perceived as not measured.

Automatic conversion script
Id: cif_fix_values 6909 2019-04-08 15:41:33Z antanas 
;
_cod_original_sg_symbol_H-M P21/c
_cod_database_code 7235682

loop_
_symmetry_equiv_pos_as_xyz
'x, y, z'
'-x, y+1/2, -z+1/2'
'-x, -y, -z'
'x, -y-1/2, z-1/2'

loop_
_atom_site_label
_atom_site_type_symbol
_atom_site_fract_x
_atom_site_fract_y
_atom_site_fract_z
_atom_site_U_iso_or_equiv
_atom_site_adp_type
_atom_site_occupancy
_atom_site_symmetry_multiplicity
_atom_site_calc_flag
_atom_site_refinement_flags
Mo1 Mo 1.17167(4) 0.39414(2) 0.434488(12) 0.01499(10) Uani 1 1 d .
Mo2 Mo 0.40363(4) 0.34912(3) 0.156038(13) 0.02424(11) Uani 1 1 d .
C1 C 1.2483(6) 0.4640(3) 0.32168(16) 0.0269(9) Uani 1 1 d .
H1A H 1.1516 0.5112 0.3190 0.032 Uiso 1 1 calc R
H1B H 1.2940 0.4530 0.2856 0.032 Uiso 1 1 calc R
C2 C 1.4103(6) 0.4954(3) 0.35703(16) 0.0277(9) Uani 1 1 d .
C3 C 1.2705(6) 0.3025(3) 0.32630(16) 0.0272(9) Uani 1 1 d .
H3A H 1.3352 0.3157 0.2930 0.033 Uiso 1 1 calc R
H3B H 1.1814 0.2532 0.3189 0.033 Uiso 1 1 calc R
C4 C 1.4149(6) 0.2725(3) 0.36762(17) 0.0273(9) Uani 1 1 d .
C5 C 0.8137(6) 0.4324(3) 0.15384(17) 0.0270(9) Uani 1 1 d .
H5A H 0.9419 0.4150 0.1436 0.032 Uiso 1 1 calc R
H5B H 0.8265 0.4823 0.1792 0.032 Uiso 1 1 calc R
C6 C 0.7048(7) 0.4638(3) 0.10500(18) 0.0327(10) Uani 1 1 d .
C7 C 0.8101(6) 0.2709(3) 0.16416(16) 0.0234(8) Uani 1 1 d .
H7A H 0.7986 0.2270 0.1931 0.028 Uiso 1 1 calc R
H7B H 0.9459 0.2801 0.1585 0.028 Uiso 1 1 calc R
C8 C 0.7188(6) 0.2335(3) 0.11396(16) 0.0242(8) Uani 1 1 d .
C9 C 0.9638(5) 0.3753(3) 0.32016(14) 0.0182(7) Uani 1 1 d .
H9A H 0.8923 0.4280 0.3314 0.022 Uiso 1 1 calc R
H9B H 0.9036 0.3223 0.3354 0.022 Uiso 1 1 calc R
C10 C 0.9522(5) 0.3688(3) 0.25965(15) 0.0227(8) Uani 1 1 d .
H10A H 1.0187 0.3148 0.2481 0.027 Uiso 1 1 calc R
H10B H 1.0149 0.4208 0.2441 0.027 Uiso 1 1 calc R
C11 C 0.7467(5) 0.3653(3) 0.23970(14) 0.0182(7) Uani 1 1 d .
H11A H 0.6839 0.3145 0.2566 0.022 Uiso 1 1 calc R
H11B H 0.6822 0.4201 0.2508 0.022 Uiso 1 1 calc R
N1 N 1.1617(4) 0.3821(2) 0.34189(12) 0.0150(6) Uani 1 1 d .
N2 N 0.7254(4) 0.3562(2) 0.18097(12) 0.0162(6) Uani 1 1 d .
O1 O 1.4089(4) 0.4722(2) 0.40527(10) 0.0234(6) Uani 1 1 d .
O2 O 1.5321(5) 0.5423(3) 0.33740(13) 0.0525(11) Uani 1 1 d .
O3 O 1.3893(4) 0.2968(2) 0.41521(11) 0.0270(6) Uani 1 1 d .
O4 O 1.5424(5) 0.2234(3) 0.35434(14) 0.0508(11) Uani 1 1 d .
O5 O 0.5365(4) 0.4358(2) 0.09823(12) 0.0349(7) Uani 1 1 d .
O6 O 0.7806(6) 0.5153(3) 0.07443(16) 0.0621(13) Uani 1 1 d .
O7 O 0.5528(4) 0.2603(2) 0.10166(11) 0.0268(6) Uani 1 1 d .
O8 O 0.8063(5) 0.1786(3) 0.08865(15) 0.0453(10) Uani 1 1 d .
O9 O 1.2866(4) 0.40413(19) 0.49695(10) 0.0224(6) Uani 1 1 d .
O10 O 1.0299(4) 0.4857(2) 0.42781(11) 0.0251(6) Uani 1 1 d .
O11 O 1.0101(4) 0.3076(2) 0.43960(12) 0.0269(6) Uani 1 1 d .
O12 O 0.2091(4) 0.3369(3) 0.11213(13) 0.0410(9) Uani 1 1 d .
O13 O 0.3676(4) 0.4427(2) 0.19441(13) 0.0358(8) Uani 1 1 d .
O14 O 0.3869(4) 0.2620(2) 0.20004(12) 0.0341(7) Uani 1 1 d .
N3 N 0.7952(5) 0.6370(2) 0.39969(14) 0.0227(7) Uani 1 1 d D
H1 H 0.718(6) 0.607(3) 0.3787(17) 0.034 Uiso 1 1 d D
H2 H 0.785(7) 0.6945(14) 0.394(2) 0.034 Uiso 1 1 d D
H3 H 0.770(7) 0.629(3) 0.4332(9) 0.034 Uiso 1 1 d D
H4 H 0.909(4) 0.620(3) 0.391(2) 0.034 Uiso 1 1 d D
N4 N 0.6937(5) 0.4019(2) 0.49231(14) 0.0228(7) Uani 1 1 d D
H5 H 0.752(6) 0.373(3) 0.4681(15) 0.034 Uiso 1 1 d D
H6 H 0.572(3) 0.395(3) 0.488(2) 0.034 Uiso 1 1 d D
H7 H 0.713(7) 0.4592(14) 0.490(2) 0.034 Uiso 1 1 d D
H8 H 0.731(7) 0.384(3) 0.5241(11) 0.034 Uiso 1 1 d D
N6 N 1.0718(12) 0.6369(4) 0.1035(3) 0.078(2) Uani 1 1 d D
H13 H 1.056(10) 0.693(2) 0.094(3) 0.094 Uiso 1 1 d D
H15 H 1.166(8) 0.601(5) 0.097(4) 0.117 Uiso 1 1 d D
H16 H 0.964(7) 0.613(5) 0.093(4) 0.117 Uiso 1 1 d D
H14 H 1.086(13) 0.632(6) 0.1386(9) 0.117 Uiso 1 1 d D
H17 H 0.474(12) 0.195(5) 0.5291(19) 0.117 Uiso 1 1 d D
H18 H 0.459(13) 0.120(3) 0.489(3) 0.117 Uiso 1 1 d D
O1W O 1.0286(12) 0.3453(5) 0.0146(3) 0.110(2) Uani 1 1 d D
H1W1 H 0.945(13) 0.302(6) 0.015(4) 0.132 Uiso 1 1 d D
H1W2 H 1.069(14) 0.346(7) 0.0498(19) 0.132 Uiso 1 1 d D
O2W O 0.3095(10) 0.5422(5) 0.0339(2) 0.102(2) Uani 1 1 d D
H2W2 H 0.189(8) 0.505(6) 0.032(4) 0.122 Uiso 1 1 d D
H2W1 H 0.383(11) 0.499(5) 0.051(4) 0.122 Uiso 1 1 d D
Cl1 Cl 1.0018(4) 0.62121(14) 0.22882(9) 0.0661(6) Uani 0.75 1 d P
Cl1' Cl 1.1654(19) 0.6070(8) 0.2077(5) 0.070(3) Uani 0.15 1 d P
Cl1" Cl 0.855(2) 0.6037(8) 0.2696(6) 0.054(4) Uani 0.10 1 d P
N7 N 0.4414(14) 0.1754(4) 0.4971(2) 0.090(3) Uani 1 1 d D
H19 H 0.588(6) 0.184(6) 0.490(4) 0.108 Uiso 1 1 d D
H20 H 0.422(11) 0.215(4) 0.473(3) 0.108 Uiso 1 1 d D
N5 N 0.489(2) 0.1108(4) 0.2664(3) 0.168(6) Uani 1 1 d D
H11 H 0.496(17) 0.150(6) 0.292(3) 0.201 Uiso 1 1 d D
H12 H 0.501(17) 0.057(3) 0.279(4) 0.201 Uiso 1 1 d D
H9 H 0.585(12) 0.120(8) 0.245(4) 0.201 Uiso 1 1 d D
H10 H 0.387(10) 0.118(8) 0.246(4) 0.201 Uiso 1 1 d D

loop_
_atom_site_aniso_label
_atom_site_aniso_U_11
_atom_site_aniso_U_22
_atom_site_aniso_U_33
_atom_site_aniso_U_23
_atom_site_aniso_U_13
_atom_site_aniso_U_12
Mo1 0.01501(15) 0.02002(17) 0.00985(15) -0.00153(12) -0.00114(11) 0.00208(11)
Mo2 0.01460(16) 0.0414(2) 0.01662(17) -0.00703(15) -0.00117(12) 0.00033(13)
C1 0.028(2) 0.037(2) 0.0154(18) 0.0081(17) -0.0074(16) -0.0143(18)
C2 0.030(2) 0.037(2) 0.0163(19) -0.0010(18) -0.0041(16) -0.0113(18)
C3 0.029(2) 0.036(2) 0.0164(18) -0.0112(17) -0.0077(16) 0.0122(18)
C4 0.029(2) 0.030(2) 0.022(2) -0.0047(17) -0.0055(17) 0.0095(17)
C5 0.027(2) 0.031(2) 0.023(2) 0.0034(18) -0.0058(16) -0.0129(17)
C6 0.041(2) 0.033(2) 0.024(2) 0.0055(19) -0.0030(19) -0.0059(19)
C7 0.0241(19) 0.024(2) 0.0218(19) -0.0065(16) -0.0053(15) 0.0063(15)
C8 0.0239(19) 0.028(2) 0.0200(19) -0.0084(17) -0.0021(16) -0.0014(16)
C9 0.0168(16) 0.0255(19) 0.0120(16) -0.0019(15) -0.0039(13) -0.0013(14)
C10 0.0186(17) 0.036(2) 0.0132(17) -0.0042(16) -0.0058(14) -0.0014(16)
C11 0.0157(16) 0.0252(19) 0.0135(17) -0.0035(15) -0.0032(13) -0.0008(14)
N1 0.0139(13) 0.0210(16) 0.0100(13) -0.0023(12) -0.0022(11) -0.0005(11)
N2 0.0175(14) 0.0182(15) 0.0126(14) -0.0029(12) -0.0015(12) -0.0002(12)
O1 0.0220(13) 0.0352(16) 0.0129(12) 0.0004(12) -0.0026(10) -0.0078(12)
O2 0.056(2) 0.082(3) 0.0194(16) 0.0118(17) -0.0079(15) -0.050(2)
O3 0.0305(15) 0.0347(17) 0.0155(13) -0.0014(12) -0.0029(11) 0.0158(13)
O4 0.049(2) 0.072(3) 0.0308(18) -0.0225(18) -0.0097(16) 0.041(2)
O5 0.0291(15) 0.049(2) 0.0258(16) 0.0116(15) -0.0086(13) 0.0038(14)
O6 0.074(3) 0.071(3) 0.040(2) 0.030(2) -0.013(2) -0.036(2)
O7 0.0197(13) 0.0410(18) 0.0195(14) -0.0130(13) -0.0038(11) 0.0012(12)
O8 0.0295(16) 0.060(2) 0.046(2) -0.0359(19) -0.0074(15) 0.0131(16)
O9 0.0207(13) 0.0334(16) 0.0130(12) 0.0000(11) -0.0005(10) 0.0012(11)
O10 0.0260(14) 0.0280(15) 0.0210(14) -0.0044(12) -0.0024(11) 0.0084(12)
O11 0.0276(14) 0.0310(16) 0.0221(14) 0.0014(13) -0.0003(12) -0.0061(12)
O12 0.0173(14) 0.077(3) 0.0279(17) -0.0118(17) -0.0025(12) 0.0044(15)
O13 0.0295(16) 0.0435(19) 0.0344(18) -0.0101(15) -0.0019(14) 0.0091(14)
O14 0.0340(16) 0.0414(19) 0.0270(16) -0.0065(14) 0.0034(13) -0.0140(14)
N3 0.0198(16) 0.0269(18) 0.0212(17) 0.0050(15) -0.0027(13) 0.0011(14)
N4 0.0172(15) 0.0288(19) 0.0222(17) 0.0017(15) -0.0023(13) -0.0012(13)
N6 0.130(6) 0.049(3) 0.055(4) 0.012(3) -0.003(4) 0.005(4)
O1W 0.152(7) 0.109(6) 0.066(4) 0.002(4) -0.048(4) 0.018(4)
O2W 0.122(5) 0.116(6) 0.066(4) 0.021(4) -0.015(4) 0.040(4)
Cl1 0.0997(18) 0.0395(10) 0.0587(13) -0.0056(9) -0.0046(12) 0.0111(11)
Cl1' 0.079(7) 0.071(7) 0.060(7) 0.016(6) 0.018(6) 0.023(6)
Cl1" 0.078(10) 0.025(6) 0.059(9) 0.007(6) 0.012(8) 0.008(6)
N7 0.194(8) 0.053(3) 0.023(3) 0.008(2) -0.017(4) 0.017(5)
N5 0.427(19) 0.037(3) 0.042(4) -0.013(3) 0.046(7) -0.059(6)

loop_
_atom_type_symbol
_atom_type_description
_atom_type_scat_dispersion_real
_atom_type_scat_dispersion_imag
_atom_type_scat_source
C C 0.0033 0.0016 'International Tables Vol C Tables 4.2.6.8 and 6.1.1.4'
H H 0.0000 0.0000 'International Tables Vol C Tables 4.2.6.8 and 6.1.1.4'
N N 0.0061 0.0033 'International Tables Vol C Tables 4.2.6.8 and 6.1.1.4'
O O 0.0106 0.0060 'International Tables Vol C Tables 4.2.6.8 and 6.1.1.4'
Cl Cl 0.1484 0.1585 'International Tables Vol C Tables 4.2.6.8 and 6.1.1.4'
Mo Mo -1.6832 0.6857 'International Tables Vol C Tables 4.2.6.8 and 6.1.1.4'

loop_
_geom_angle_atom_site_label_1
_geom_angle_atom_site_label_2
_geom_angle_atom_site_label_3
_geom_angle
O10 Mo1 O11 102.95(14)
O10 Mo1 O9 105.85(13)
O11 Mo1 O9 106.59(13)
O10 Mo1 O3 158.68(13)
O11 Mo1 O3 89.18(13)
O9 Mo1 O3 86.91(12)
O10 Mo1 O1 89.40(13)
O11 Mo1 O1 159.50(13)
O9 Mo1 O1 85.17(11)
O3 Mo1 O1 74.46(12)
O10 Mo1 N1 88.07(12)
O11 Mo1 N1 90.97(12)
O9 Mo1 N1 154.03(11)
O3 Mo1 N1 74.09(10)
O1 Mo1 N1 72.93(10)
O14 Mo2 O13 104.28(16)
O14 Mo2 O12 104.86(17)
O13 Mo2 O12 108.10(16)
O14 Mo2 O5 157.01(14)
O13 Mo2 O5 87.71(15)
O12 Mo2 O5 89.45(15)
O14 Mo2 O7 88.95(14)
O13 Mo2 O7 157.03(14)
O12 Mo2 O7 85.89(13)
O5 Mo2 O7 73.96(13)
O14 Mo2 N2 87.12(13)
O13 Mo2 N2 88.48(13)
O12 Mo2 N2 155.89(13)
O5 Mo2 N2 73.45(11)
O7 Mo2 N2 73.28(10)
N1 C1 C2 112.1(3)
N1 C1 H1A 109.2
C2 C1 H1A 109.2
N1 C1 H1B 109.2
C2 C1 H1B 109.2
H1A C1 H1B 107.9
O2 C2 O1 124.9(4)
O2 C2 C1 118.3(4)
O1 C2 C1 116.8(4)
N1 C3 C4 114.0(3)
N1 C3 H3A 108.7
C4 C3 H3A 108.7
N1 C3 H3B 108.7
C4 C3 H3B 108.7
H3A C3 H3B 107.6
O4 C4 O3 124.1(4)
O4 C4 C3 119.0(4)
O3 C4 C3 116.7(3)
N2 C5 C6 114.0(3)
N2 C5 H5A 108.8
C6 C5 H5A 108.8
N2 C5 H5B 108.8
C6 C5 H5B 108.8
H5A C5 H5B 107.7
O6 C6 O5 123.6(4)
O6 C6 C5 119.1(4)
O5 C6 C5 117.3(4)
N2 C7 C8 113.2(3)
N2 C7 H7A 108.9
C8 C7 H7A 108.9
N2 C7 H7B 108.9
C8 C7 H7B 108.9
H7A C7 H7B 107.7
O8 C8 O7 124.6(4)
O8 C8 C7 118.5(4)
O7 C8 C7 116.9(3)
N1 C9 C10 112.9(3)
N1 C9 H9A 109.0
C10 C9 H9A 109.0
N1 C9 H9B 109.0
C10 C9 H9B 109.0
H9A C9 H9B 107.8
C9 C10 C11 110.5(3)
C9 C10 H10A 109.6
C11 C10 H10A 109.6
C9 C10 H10B 109.6
C11 C10 H10B 109.6
H10A C10 H10B 108.1
N2 C11 C10 113.3(3)
N2 C11 H11A 108.9
C10 C11 H11A 108.9
N2 C11 H11B 108.9
C10 C11 H11B 108.9
H11A C11 H11B 107.7
C1 N1 C3 111.0(3)
C1 N1 C9 109.1(3)
C3 N1 C9 109.8(3)
C1 N1 Mo1 106.2(2)
C3 N1 Mo1 109.1(2)
C9 N1 Mo1 111.6(2)
C5 N2 C7 110.9(3)
C5 N2 C11 110.9(3)
C7 N2 C11 109.5(3)
C5 N2 Mo2 109.5(2)
C7 N2 Mo2 106.4(2)
C11 N2 Mo2 109.6(2)
C2 O1 Mo1 120.0(2)
C4 O3 Mo1 121.6(2)
C6 O5 Mo2 122.1(3)
C8 O7 Mo2 119.9(2)
H1 N3 H2 112(4)
H1 N3 H3 112(4)
H2 N3 H3 105(4)
H1 N3 H4 106(4)
H2 N3 H4 109(4)
H3 N3 H4 114(4)
H5 N4 H6 110(4)
H5 N4 H7 111(4)
H6 N4 H7 105(4)
H5 N4 H8 111(4)
H6 N4 H8 111(4)
H7 N4 H8 109(4)
H13 N6 H15 129(7)
H13 N6 H16 103(6)
H15 N6 H16 110(7)
H13 N6 H14 111(7)
H15 N6 H14 95(6)
H16 N6 H14 109(7)
H1W1 O1W H1W2 101(7)
H2W2 O2W H2W1 96(6)
Cl1' Cl1 Cl1" 152.5(8)
H17 N7 H18 121(7)
H17 N7 H19 83(6)
H18 N7 H19 86(6)
H17 N7 H20 116(7)
H18 N7 H20 121(7)
H19 N7 H20 86(6)
H11 N5 H12 112(4)
H11 N5 H9 108(4)
H12 N5 H9 108(4)
H11 N5 H10 111(4)
H12 N5 H10 113(4)
H9 N5 H10 105(4)

loop_
_geom_bond_atom_site_label_1
_geom_bond_atom_site_label_2
_geom_bond_distance
Mo1 O10 1.715(3)
Mo1 O11 1.746(3)
Mo1 O9 1.757(3)
Mo1 O3 2.199(3)
Mo1 O1 2.203(3)
Mo1 N1 2.341(3)
Mo2 O14 1.727(3)
Mo2 O13 1.736(3)
Mo2 O12 1.752(3)
Mo2 O5 2.194(3)
Mo2 O7 2.212(3)
Mo2 N2 2.353(3)
C1 N1 1.479(5)
C1 C2 1.509(5)
C1 H1A 0.9900
C1 H1B 0.9900
C2 O2 1.234(5)
C2 O1 1.266(5)
C3 N1 1.488(5)
C3 C4 1.507(5)
C3 H3A 0.9900
C3 H3B 0.9900
C4 O4 1.225(5)
C4 O3 1.274(5)
C5 N2 1.486(5)
C5 C6 1.509(6)
C5 H5A 0.9900
C5 H5B 0.9900
C6 O6 1.231(6)
C6 O5 1.275(5)
C7 N2 1.489(5)
C7 C8 1.512(5)
C7 H7A 0.9900
C7 H7B 0.9900
C8 O8 1.227(5)
C8 O7 1.275(5)
C9 N1 1.495(4)
C9 C10 1.529(5)
C9 H9A 0.9900
C9 H9B 0.9900
C10 C11 1.529(5)
C10 H10A 0.9900
C10 H10B 0.9900
C11 N2 1.490(5)
C11 H11A 0.9900
C11 H11B 0.9900
N3 H1 0.877(19)
N3 H2 0.880(19)
N3 H3 0.878(19)
N3 H4 0.880(19)
N4 H5 0.864(19)
N4 H6 0.874(19)
N4 H7 0.878(19)
N4 H8 0.878(19)
N6 H13 0.88(2)
N6 H15 0.88(2)
N6 H16 0.88(2)
N6 H14 0.89(2)
O1W H1W1 0.88(4)
O1W H1W2 0.92(4)
O2W H2W2 1.02(4)
O2W H2W1 0.93(4)
Cl1 Cl1' 1.312(12)
Cl1 Cl1" 1.509(16)
N7 H17 0.89(4)
N7 H18 0.87(4)
N7 H19 1.07(4)
N7 H20 0.87(4)
N5 H11 0.873(19)
N5 H12 0.874(19)
N5 H9 0.889(19)
N5 H10 0.883(19)
